data_4345281
loop_
_publ_author_name
'Bertocco, Philipp'
'Derendorf, Janis'
'Jenne, Carsten'
'Kirsch, Christoph'

_publ_section_title
;
 Improving the Solubility of Halogenated 1-Ammonio-closo-dodecaborate
 Anions.
;
_journal_issue 6
_journal_name_full 'Inorganic chemistry'
_journal_page_first 3459
_journal_page_last 3466
_journal_paper_doi 10.1021/acs.inorgchem.6b03006
_journal_volume 56
_journal_year 2017
_chemical_formula_moiety 'C9 H25 B12 Cl6.4 N, C2 H3 N, C3 H9 N'
_chemical_formula_sum 'C14 H37 B12 Cl6.39 N3'
_chemical_formula_weight 603.89
_space_group_crystal_system monoclinic
_space_group_IT_number 11
_space_group_name_Hall '-P 2yb'
_space_group_name_H-M_alt 'P 1 21/m 1'
_symmetry_space_group_name_Hall '-P 2yb'
_symmetry_space_group_name_H-M 'P 1 21/m 1'
_atom_sites_solution_hydrogens mixed
_audit_creation_date 2017-01-25
_audit_creation_method
;
Olex2 1.2
(compiled 2016.11.30 svn.r3356 for OlexSys, GUI svn.r5269)
;
_cell_angle_alpha 90
_cell_angle_beta 99.741(3)
_cell_angle_gamma 90
_cell_formula_units_Z 2
_cell_length_a 10.1599(3)
_cell_length_b 12.6988(4)
_cell_length_c 13.4526(4)
_cell_measurement_reflns_used 3557
_cell_measurement_temperature 120.00(10)
_cell_measurement_theta_max 29.1290
_cell_measurement_theta_min 2.5930
_cell_volume 1710.61(9)
_computing_cell_refinement
;
CrysAlisPro, Agilent Technologies,
Version 1.171.37.31 (release 14-01-2014 CrysAlis171 .NET)
(compiled Jan 14 2014,18:38:05)
;
_computing_data_collection
;
CrysAlisPro, Agilent Technologies,
Version 1.171.37.31 (release 14-01-2014 CrysAlis171 .NET)
(compiled Jan 14 2014,18:38:05)
;
_computing_data_reduction
;
CrysAlisPro, Agilent Technologies,
Version 1.171.37.31 (release 14-01-2014 CrysAlis171 .NET)
(compiled Jan 14 2014,18:38:05)
;
_computing_molecular_graphics 'Olex2 (Dolomanov et al., 2009)'
_computing_publication_material 'Olex2 (Dolomanov et al., 2009)'
_computing_structure_refinement 'ShelXL (Sheldrick, 2015)'
_computing_structure_solution 'ShelXS (Sheldrick, 2015)'
_diffrn_ambient_temperature 120.00(10)
_diffrn_detector_area_resol_mean 16.2705
_diffrn_detector_type Eos
_diffrn_measured_fraction_theta_full 0.993
_diffrn_measured_fraction_theta_max 0.993
_diffrn_measurement_details
;
#__ type_ start__ end____ width___ exp.time_
  1 omega   -7.00   25.00   1.0000   20.4350
omega____ theta____ kappa____ phi______ frames
    -       15.4367  -57.0000    0.0000 32

#__ type_ start__ end____ width___ exp.time_
  2 omega   -9.00   82.00   1.0000   20.4350
omega____ theta____ kappa____ phi______ frames
    -       15.4367   19.0000  -90.0000 91

#__ type_ start__ end____ width___ exp.time_
  3 omega   45.00   72.00   1.0000   20.4350
omega____ theta____ kappa____ phi______ frames
    -       15.4367   57.0000  -90.0000 27

#__ type_ start__ end____ width___ exp.time_
  4 omega  -25.00    0.00   1.0000   20.4350
omega____ theta____ kappa____ phi______ frames
    -       -8.5000   57.0000 -150.0000 25

#__ type_ start__ end____ width___ exp.time_
  5 omega  -51.00   18.00   1.0000   20.4350
omega____ theta____ kappa____ phi______ frames
    -       15.4367  -57.0000  -30.0000 69
;
_diffrn_measurement_device 'four-circle diffractometer'
_diffrn_measurement_device_type 'Xcalibur, Eos, Gemini ultra'
_diffrn_measurement_method '\w scans'
_diffrn_orient_matrix_UB_11 0.0439723000
_diffrn_orient_matrix_UB_12 0.0435193000
_diffrn_orient_matrix_UB_13 0.0101607000
_diffrn_orient_matrix_UB_21 0.0190113000
_diffrn_orient_matrix_UB_22 -0.0175322000
_diffrn_orient_matrix_UB_23 0.0504616000
_diffrn_orient_matrix_UB_31 0.0521621000
_diffrn_orient_matrix_UB_32 -0.0302865000
_diffrn_orient_matrix_UB_33 -0.0146514000
_diffrn_radiation_monochromator graphite
_diffrn_radiation_probe x-ray
_diffrn_radiation_type MoK\a
_diffrn_radiation_wavelength 0.71073
_diffrn_reflns_av_R_equivalents 0.0227
_diffrn_reflns_av_unetI/netI 0.0269
_diffrn_reflns_Laue_measured_fraction_full 0.993
_diffrn_reflns_Laue_measured_fraction_max 0.993
_diffrn_reflns_limit_h_max 13
_diffrn_reflns_limit_h_min -9
_diffrn_reflns_limit_k_max 17
_diffrn_reflns_limit_k_min -13
_diffrn_reflns_limit_l_max 17
_diffrn_reflns_limit_l_min -17
_diffrn_reflns_number 2811
_diffrn_reflns_point_group_measured_fraction_full 0.993
_diffrn_reflns_point_group_measured_fraction_max 0.993
_diffrn_reflns_theta_full 23.994
_diffrn_reflns_theta_max 23.994
_diffrn_reflns_theta_min 2.221
_diffrn_source 'Enhance (Mo) X-ray Source'
_exptl_absorpt_coefficient_mu 0.545
_exptl_absorpt_correction_T_max 1.00000
_exptl_absorpt_correction_T_min 0.87094
_exptl_absorpt_correction_type multi-scan
_exptl_absorpt_process_details
;
CrysAlisPro, Agilent Technologies,
Version 1.171.37.31 (release 14-01-2014 CrysAlis171 .NET)
(compiled Jan 14 2014,18:38:05)
Empirical absorption correction using spherical harmonics,
 implemented in SCALE3 ABSPACK scaling algorithm.
;
_exptl_crystal_colour colourless
_exptl_crystal_colour_primary colourless
_exptl_crystal_density_diffrn 1.172
_exptl_crystal_description plate
_exptl_crystal_F_000 621
_exptl_crystal_size_max 0.2
_exptl_crystal_size_mid 0.1
_exptl_crystal_size_min 0.08
_refine_diff_density_max 1.363
_refine_diff_density_min -0.470
_refine_diff_density_rms 0.104
_refine_ls_extinction_method none
_refine_ls_goodness_of_fit_ref 1.177
_refine_ls_hydrogen_treatment constr
_refine_ls_matrix_type full
_refine_ls_number_parameters 202
_refine_ls_number_reflns 2811
_refine_ls_number_restraints 36
_refine_ls_restrained_S_all 1.200
_refine_ls_R_factor_all 0.0913
_refine_ls_R_factor_gt 0.0868
_refine_ls_shift/su_max 0.015
_refine_ls_shift/su_mean 0.001
_refine_ls_structure_factor_coef Fsqd
_refine_ls_weighting_details 'w=1/[\s^2^(Fo^2^)+(0.0509P)^2^+12.0343P] where P=(Fo^2^+2Fc^2^)/3'
_refine_ls_weighting_scheme calc
_refine_ls_wR_factor_gt 0.2050
_refine_ls_wR_factor_ref 0.2071
_reflns_Friedel_coverage 0.000
_reflns_number_gt 2595
_reflns_number_total 2811
_reflns_threshold_expression 'I > 2\s(I)'
_cod_data_source_file ic6b03006_si_004.cif
_cod_data_source_block 256e6nme
_cod_depositor_comments 'Adding full bibliography for 4345279--4345283.cif.'
_cod_original_cell_volume 1710.60(9)
_cod_database_code 4345281
_shelx_space_group_comment
;
The symmetry employed for this shelxl refinement is uniquely defined
by the following loop, which should always be used as a source of
symmetry information in preference to the above space-group names.
They are only intended as comments.
;
_olex2_refinement_description
;
1. Fixed Uiso
 At 1.2 times of:
  All B(H) groups, All C(H,H) groups
 At 1.5 times of:
  All C(H,H,H) groups
2. Uiso/Uaniso restraints and constraints
Uanis(C9) \\sim Ueq, Uanis(N3) \\sim Ueq, Uanis(C7) \\sim Ueq, Uanis(C8) \\sim
Ueq: with sigma of 0.01 and sigma for terminal atoms of 0.02
Uanis(C10) \\sim Ueq, Uanis(B5) \\sim Ueq: with sigma of 0.005 and sigma for
terminal atoms of 0.01
3. Others
 Fixed Sof: H1A(0.5) H1B(0.5) H2A(0.5) H2B(0.5) H3A(0.5) H3B(0.5) H3C(0.5)
 C10(0.5) H10A(0.5) H10B(0.5) H10C(0.5) C9(0.5) N3(0.5) H8A(0.5) H8B(0.5)
 H8C(0.5)
4.a Riding coordinates:
 B3(H3)
4.b Secondary CH2 refined with riding coordinates:
 C4(H4A,H4B), C5(H5A,H5B), C1(H1A,H1B), C2(H2A,H2B)
4.c Idealised Me refined as rotating group:
 C6(H6A,H6B,H6C), C3(H3A,H3B,H3C), C10(H10A,H10B,H10C), C8(H8A,H8B,H8C),
 C7(H7A,H7B,H7C)
4.d Boron cage BH refined with riding coordinates:
 B2(H2)
;
_shelx_shelxl_version_number 2014/7
_olex2_submission_special_instructions 'No special instructions were received'

loop_
_space_group_symop_operation_xyz
'x, y, z'
'-x, y+1/2, -z'
'-x, -y, -z'
'x, -y-1/2, z'

loop_
_atom_site_label
_atom_site_type_symbol
_atom_site_fract_x
_atom_site_fract_y
_atom_site_fract_z
_atom_site_U_iso_or_equiv
_atom_site_adp_type
_atom_site_occupancy
_atom_site_site_symmetry_order
_atom_site_calc_flag
_atom_site_refinement_flags_posn
_atom_site_refinement_flags_adp
_atom_site_refinement_flags_occupancy
_atom_site_disorder_assembly
_atom_site_disorder_group
Cl4 Cl 0.1909(5) 0.2500 0.1190(3) 0.0261(18) Uani 0.396(9) 2 d S T P . .
Cl7 Cl 0.48664(15) 0.10468(12) 0.07832(10) 0.0339(4) Uani 1 1 d . . . . .
Cl6 Cl 0.67161(17) 0.01665(14) 0.32126(12) 0.0457(5) Uani 1 1 d . . . . .
Cl5 Cl 0.78627(19) 0.2500 0.46850(15) 0.0443(7) Uani 1 2 d S T P . .
Cl8 Cl 0.7822(2) 0.2500 0.19672(17) 0.0487(7) Uani 1 2 d S T P . .
N1 N 0.2080(5) 0.2500 0.3958(4) 0.0183(13) Uani 1 2 d S T P . .
C4 C 0.1222(5) 0.3457(4) 0.3584(4) 0.0229(12) Uani 1 1 d . . . . .
H4A H 0.1213 0.3527 0.2865 0.027 Uiso 1 1 calc R . . . .
H4B H 0.0313 0.3313 0.3676 0.027 Uiso 1 1 calc R . . . .
C5 C 0.1634(5) 0.4512(5) 0.4076(4) 0.0295(13) Uani 1 1 d . . . . .
H5A H 0.2591 0.4610 0.4133 0.035 Uiso 1 1 calc R . . . .
H5B H 0.1405 0.4540 0.4747 0.035 Uiso 1 1 calc R . . . .
C6 C 0.0893(7) 0.5369(6) 0.3414(5) 0.051(2) Uani 1 1 d . . . . .
H6A H 0.1160 0.5356 0.2763 0.077 Uiso 1 1 calc GR . . . .
H6B H 0.1103 0.6044 0.3722 0.077 Uiso 1 1 calc GR . . . .
H6C H -0.0051 0.5248 0.3339 0.077 Uiso 1 1 calc GR . . . .
C1 C 0.2415(7) 0.2500 0.5105(5) 0.0193(16) Uani 1 2 d S T P . .
H1A H 0.2952 0.3117 0.5321 0.023 Uiso 0.5 1 calc R . . . .
H1B H 0.2952 0.1883 0.5321 0.023 Uiso 0.5 1 calc R . . . .
C2 C 0.1185(7) 0.2500 0.5632(6) 0.029(2) Uani 1 2 d S T P . .
H2A H 0.0645 0.3119 0.5432 0.035 Uiso 0.5 1 calc R . . . .
H2B H 0.0645 0.1881 0.5432 0.035 Uiso 0.5 1 calc R . . . .
C3 C 0.1630(8) 0.2500 0.6772(6) 0.0230(17) Uani 1 2 d S T P . .
H3A H 0.2271 0.1949 0.6957 0.035 Uiso 0.5 1 calc GR . . A -1
H3B H 0.0870 0.2384 0.7096 0.035 Uiso 0.5 1 calc GR . . A -1
H3C H 0.2027 0.3167 0.6981 0.035 Uiso 0.5 1 calc GR . . A -1
B1 B 0.3432(7) 0.2500 0.3483(6) 0.0124(16) Uani 1 2 d S T P . .
B4 B 0.3412(8) 0.2500 0.2140(6) 0.0151(17) Uani 1 2 d S T P . .
B3 B 0.3970(6) 0.1360(5) 0.2870(4) 0.0173(12) Uani 1 1 d . . . . .
H3 H 0.3395 0.0622 0.2794 0.021 Uiso 1 1 d R . . . .
B2 B 0.4879(5) 0.1796(5) 0.4066(4) 0.0180(13) Uani 1 1 d . . . . .
H2 H 0.4891 0.1339 0.4762 0.022 Uiso 1 1 calc R . . . .
B7 B 0.4856(6) 0.1803(5) 0.1912(4) 0.0204(13) Uani 1 1 d . . . . .
B6 B 0.5748(6) 0.1373(5) 0.3098(4) 0.0241(14) Uani 1 1 d . . . . .
B5 B 0.6296(8) 0.2500 0.3820(6) 0.0213(18) Uani 1 2 d S TU P . .
B8 B 0.6296(9) 0.2500 0.2492(6) 0.024(2) Uani 1 2 d S T P . .
C10 C 0.8301(10) 0.5456(11) 0.0852(7) 0.028(3) Uani 0.5 1 d . U . B 1
H10A H 0.7574 0.5943 0.0684 0.042 Uiso 0.5 1 calc GR . . B 1
H10B H 0.9130 0.5836 0.0963 0.042 Uiso 0.5 1 calc GR . . B 1
H10C H 0.8203 0.5080 0.1454 0.042 Uiso 0.5 1 calc GR . . B 1
C9 C 0.8296(16) 0.4749(15) 0.0065(13) 0.062(4) Uani 0.5 1 d . U . B 1
N3 N 0.8246(19) 0.4183(14) -0.0665(14) 0.092(5) Uani 0.5 1 d . U . B 1
N2 N 0.3594(8) 0.7500 0.1977(6) 0.042(2) Uani 1 2 d S T P . .
C8 C 0.359(3) 0.7500 0.2984(16) 0.179(10) Uani 1 2 d S TU P . .
H8A H 0.2693 0.7424 0.3106 0.269 Uiso 0.5 1 calc GR . . C -1
H8B H 0.3958 0.8152 0.3269 0.269 Uiso 0.5 1 calc GR . . C -1
H8C H 0.4124 0.6924 0.3290 0.269 Uiso 0.5 1 calc GR . . C -1
C7 C 0.423(2) 0.6662(14) 0.1621(18) 0.223(9) Uani 1 1 d . U . . .
H7A H 0.5044 0.6901 0.1420 0.334 Uiso 1 1 calc GR . . . .
H7B H 0.3662 0.6358 0.1052 0.334 Uiso 1 1 calc GR . . . .
H7C H 0.4436 0.6143 0.2143 0.334 Uiso 1 1 calc GR . . . .

loop_
_atom_site_aniso_label
_atom_site_aniso_U_11
_atom_site_aniso_U_22
_atom_site_aniso_U_33
_atom_site_aniso_U_23
_atom_site_aniso_U_13
_atom_site_aniso_U_12
Cl4 0.024(3) 0.032(3) 0.021(3) 0.000 -0.0015(19) 0.000
Cl7 0.0421(9) 0.0381(9) 0.0231(7) -0.0114(6) 0.0101(6) 0.0039(7)
Cl6 0.0517(10) 0.0514(11) 0.0364(9) 0.0078(8) 0.0140(7) 0.0401(8)
Cl5 0.0107(9) 0.097(2) 0.0239(10) 0.000 -0.0008(8) 0.000
Cl8 0.0226(11) 0.090(2) 0.0358(12) 0.000 0.0125(9) 0.000
N1 0.009(3) 0.030(4) 0.015(3) 0.000 0.001(2) 0.000
C4 0.012(2) 0.034(3) 0.022(3) -0.001(2) 0.001(2) 0.007(2)
C5 0.023(3) 0.038(4) 0.027(3) -0.010(3) 0.003(2) 0.011(3)
C6 0.058(4) 0.035(4) 0.053(4) -0.011(3) -0.010(3) 0.028(3)
C1 0.010(3) 0.033(4) 0.016(4) 0.000 0.005(3) 0.000
C2 0.015(4) 0.055(6) 0.020(4) 0.000 0.009(3) 0.000
C3 0.024(4) 0.023(4) 0.024(4) 0.000 0.011(3) 0.000
B1 0.007(4) 0.013(4) 0.018(4) 0.000 0.003(3) 0.000
B4 0.017(4) 0.014(4) 0.014(4) 0.000 0.002(3) 0.000
B3 0.015(3) 0.017(3) 0.021(3) -0.003(2) 0.006(2) 0.000(2)
B2 0.017(3) 0.022(3) 0.016(3) -0.001(2) 0.005(2) 0.003(2)
B7 0.020(3) 0.023(3) 0.018(3) -0.002(3) 0.005(2) 0.002(3)
B6 0.024(3) 0.030(4) 0.019(3) 0.003(3) 0.006(2) 0.012(3)
B5 0.013(3) 0.033(4) 0.020(3) 0.000 0.005(3) 0.000
B8 0.021(4) 0.033(5) 0.018(4) 0.000 0.004(3) 0.000
C10 0.014(4) 0.062(7) 0.007(4) 0.001(5) -0.001(4) -0.001(5)
C9 0.057(7) 0.072(8) 0.063(8) 0.025(7) 0.027(6) 0.009(7)
N3 0.117(12) 0.082(11) 0.092(11) 0.029(9) 0.059(10) 0.032(9)
N2 0.052(5) 0.032(4) 0.048(5) 0.000 0.028(4) 0.000
C8 0.189(17) 0.26(2) 0.110(13) 0.000 0.079(13) 0.000
C7 0.259(17) 0.134(12) 0.297(18) -0.060(12) 0.111(14) 0.065(12)

loop_
_atom_type_symbol
_atom_type_description
_atom_type_scat_dispersion_real
_atom_type_scat_dispersion_imag
_atom_type_scat_source
C C 0.0033 0.0016 'International Tables Vol C Tables 4.2.6.8 and 6.1.1.4'
H H 0.0000 0.0000 'International Tables Vol C Tables 4.2.6.8 and 6.1.1.4'
B B 0.0013 0.0007 'International Tables Vol C Tables 4.2.6.8 and 6.1.1.4'
Cl Cl 0.1484 0.1585 'International Tables Vol C Tables 4.2.6.8 and 6.1.1.4'
N N 0.0061 0.0033 'International Tables Vol C Tables 4.2.6.8 and 6.1.1.4'

loop_
_geom_angle_atom_site_label_1
_geom_angle_atom_site_label_2
_geom_angle_atom_site_label_3
_geom_angle
_geom_angle_site_symmetry_1
_geom_angle_site_symmetry_3
C4 N1 C4 105.1(5) . 4_565
C4 N1 B1 110.3(3) 4_565 .
C4 N1 B1 110.3(3) . .
C1 N1 C4 110.5(3) . .
C1 N1 C4 110.5(3) . 4_565
C1 N1 B1 110.1(5) . .
N1 C4 H4A 108.0 . .
N1 C4 H4B 108.0 . .
H4A C4 H4B 107.2 . .
C5 C4 N1 117.2(4) . .
C5 C4 H4A 108.0 . .
C5 C4 H4B 108.0 . .
C4 C5 H5A 110.2 . .
C4 C5 H5B 110.2 . .
C4 C5 C6 107.6(5) . .
H5A C5 H5B 108.5 . .
C6 C5 H5A 110.2 . .
C6 C5 H5B 110.2 . .
C5 C6 H6A 109.5 . .
C5 C6 H6B 109.5 . .
C5 C6 H6C 109.5 . .
H6A C6 H6B 109.5 . .
H6A C6 H6C 109.5 . .
H6B C6 H6C 109.5 . .
N1 C1 H1A 108.7 . .
N1 C1 H1B 108.7 . .
N1 C1 C2 114.0(6) . .
H1A C1 H1B 107.6 . .
C2 C1 H1A 108.7 . .
C2 C1 H1B 108.7 . .
C1 C2 H2A 109.7 . .
C1 C2 H2B 109.7 . .
H2A C2 H2B 108.2 . .
C3 C2 C1 109.8(6) . .
C3 C2 H2A 109.7 . .
C3 C2 H2B 109.7 . .
C2 C3 H3A 109.5 . .
C2 C3 H3B 109.5 . .
C2 C3 H3C 109.5 . .
H3A C3 H3B 109.5 . .
H3A C3 H3C 109.5 . .
H3B C3 H3C 109.5 . .
N1 B1 B4 122.1(5) . .
N1 B1 B3 121.9(3) . 4_565
N1 B1 B3 121.9(3) . .
N1 B1 B2 121.3(5) . 4_565
N1 B1 B2 121.3(5) . .
B3 B1 B4 59.6(3) . .
B3 B1 B4 59.6(3) 4_565 .
B3 B1 B3 107.5(5) 4_565 .
B2 B1 B4 108.0(4) 4_565 .
B2 B1 B4 108.0(4) . .
B2 B1 B3 60.4(3) 4_565 4_565
B2 B1 B3 60.4(3) . .
B2 B1 B3 108.3(4) 4_565 .
B2 B1 B3 108.3(4) . 4_565
B2 B1 B2 60.1(4) 4_565 .
B1 B4 Cl4 124.8(5) . .
B3 B4 Cl4 122.5(3) . .
B3 B4 Cl4 122.5(3) 4_565 .
B3 B4 B1 60.0(3) 4_565 .
B3 B4 B1 60.0(3) . .
B3 B4 B3 108.2(5) 4_565 .
B7 B4 Cl4 119.8(4) 4_565 .
B7 B4 Cl4 119.8(4) . .
B7 B4 B1 107.6(5) . .
B7 B4 B1 107.6(5) 4_565 .
B7 B4 B3 107.6(5) 4_565 .
B7 B4 B3 107.6(5) . 4_565
B7 B4 B3 59.9(3) . .
B7 B4 B3 59.9(3) 4_565 4_565
B7 B4 B7 59.5(5) 4_565 .
B1 B3 H3 122.2 . .
B1 B3 B2 59.5(3) . .
B4 B3 B1 60.4(4) . .
B4 B3 H3 121.7 . .
B4 B3 B2 108.0(4) . .
B2 B3 H3 122.0 . .
B7 B3 B1 107.9(4) . .
B7 B3 B4 59.9(4) . .
B7 B3 H3 121.8 . .
B7 B3 B2 107.6(4) . .
B6 B3 B1 107.0(4) . .
B6 B3 B4 107.7(4) . .
B6 B3 H3 122.1 . .
B6 B3 B2 59.4(3) . .
B6 B3 B7 60.0(3) . .
B1 B2 B3 60.1(3) . .
B1 B2 B2 59.9(2) . 4_565
B1 B2 H2 121.8 . .
B3 B2 H2 121.8 . .
B2 B2 B3 107.9(3) 4_565 .
B2 B2 H2 121.8 4_565 .
B6 B2 B1 107.7(4) . .
B6 B2 B3 59.7(3) . .
B6 B2 B2 107.6(3) . 4_565
B6 B2 H2 122.0 . .
B5 B2 B1 107.5(4) . .
B5 B2 B3 107.4(4) . .
B5 B2 B2 59.7(2) . 4_565
B5 B2 H2 122.2 . .
B5 B2 B6 59.7(3) . .
B4 B7 Cl7 122.2(4) . .
B3 B7 Cl7 121.2(4) . .
B3 B7 B4 60.1(3) . .
B7 B7 Cl7 122.3(2) 4_565 .
B7 B7 B4 60.3(2) 4_565 .
B7 B7 B3 108.4(3) 4_565 .
B7 B7 B6 107.8(3) 4_565 .
B7 B7 B8 60.1(2) 4_565 .
B6 B7 Cl7 121.2(4) . .
B6 B7 B4 107.8(4) . .
B6 B7 B3 59.9(3) . .
B8 B7 Cl7 121.0(4) . .
B8 B7 B4 108.5(4) . .
B8 B7 B3 108.6(4) . .
B8 B7 B6 60.2(3) . .
B3 B6 Cl6 121.8(4) . .
B3 B6 B7 60.1(3) . .
B3 B6 B8 108.4(5) . .
B2 B6 Cl6 121.5(4) . .
B2 B6 B3 60.9(3) . .
B2 B6 B7 108.9(4) . .
B2 B6 B8 109.0(5) . .
B7 B6 Cl6 121.4(4) . .
B7 B6 B8 59.7(4) . .
B5 B6 Cl6 121.4(4) . .
B5 B6 B3 108.6(5) . .
B5 B6 B2 60.1(4) . .
B5 B6 B7 108.1(5) . .
B5 B6 B8 60.5(4) . .
B8 B6 Cl6 120.7(4) . .
B2 B5 Cl5 122.4(4) . .
B2 B5 Cl5 122.4(4) 4_565 .
B2 B5 B2 60.6(5) . 4_565
B2 B5 B8 108.9(5) 4_565 .
B2 B5 B8 108.9(5) . .
B6 B5 Cl5 121.1(3) . .
B6 B5 Cl5 121.1(3) 4_565 .
B6 B5 B2 108.7(5) 4_565 .
B6 B5 B2 108.7(5) . 4_565
B6 B5 B2 60.2(3) 4_565 4_565
B6 B5 B2 60.2(3) . .
B6 B5 B6 108.2(6) 4_565 .
B6 B5 B8 60.2(3) 4_565 .
B6 B5 B8 60.2(3) . .
B8 B5 Cl5 119.7(5) . .
B7 B8 Cl8 121.7(5) 4_565 .
B7 B8 Cl8 121.7(5) . .
B7 B8 B7 59.9(5) . 4_565
B7 B8 B6 60.1(3) . .
B7 B8 B6 60.1(3) 4_565 4_565
B7 B8 B6 107.7(5) 4_565 .
B7 B8 B6 107.7(5) . 4_565
B7 B8 B5 107.5(5) 4_565 .
B7 B8 B5 107.5(5) . .
B6 B8 Cl8 122.2(3) . .
B6 B8 Cl8 122.2(3) 4_565 .
B6 B8 B6 106.8(6) . 4_565
B6 B8 B5 59.3(3) 4_565 .
B6 B8 B5 59.3(3) . .
B5 B8 Cl8 122.3(6) . .
H10A C10 H10B 109.5 . .
H10A C10 H10C 109.5 . .
H10B C10 H10C 109.5 . .
C9 C10 H10A 109.5 . .
C9 C10 H10B 109.5 . .
C9 C10 H10C 109.5 . .
N3 C9 C10 175.5(18) . .
C8 N2 C7 115.4(13) . 4_575
C8 N2 C7 115.4(13) . .
C7 N2 C7 101.5(19) . 4_575
N2 C8 H8A 109.6 . .
N2 C8 H8B 109.6 . .
N2 C8 H8C 109.6 . .
H8A C8 H8B 109.4 . .
H8A C8 H8C 109.4 . .
H8B C8 H8C 109.4 . .
N2 C7 H7A 109.5 . .
N2 C7 H7B 109.5 . .
N2 C7 H7C 109.5 . .
H7A C7 H7B 109.5 . .
H7A C7 H7C 109.5 . .
H7B C7 H7C 109.5 . .

loop_
_geom_bond_atom_site_label_1
_geom_bond_atom_site_label_2
_geom_bond_distance
_geom_bond_site_symmetry_2
Cl4 B4 1.818(9) .
Cl7 B7 1.798(6) .
Cl6 B6 1.813(6) .
Cl5 B5 1.805(8) .
Cl8 B8 1.810(9) .
N1 C4 1.531(6) .
N1 C4 1.531(6) 4_565
N1 C1 1.523(9) .
N1 B1 1.610(9) .
C4 H4A 0.9700 .
C4 H4B 0.9700 .
C4 C5 1.521(8) .
C5 H5A 0.9700 .
C5 H5B 0.9700 .
C5 C6 1.522(9) .
C6 H6A 0.9600 .
C6 H6B 0.9600 .
C6 H6C 0.9600 .
C1 H1A 0.9700 .
C1 H1B 0.9700 .
C1 C2 1.538(9) .
C2 H2A 0.9700 .
C2 H2B 0.9700 .
C2 C3 1.523(10) .
C3 H3A 0.9600 .
C3 H3B 0.9600 .
C3 H3C 0.9600 .
B1 B4 1.802(11) .
B1 B3 1.796(7) 4_565
B1 B3 1.796(7) .
B1 B2 1.785(8) 4_565
B1 B2 1.785(8) .
B4 B3 1.787(7) .
B4 B3 1.787(7) 4_565
B4 B7 1.784(9) 4_565
B4 B7 1.784(9) .
B3 H3 1.0997 .
B3 B2 1.801(8) .
B3 B7 1.784(8) .
B3 B6 1.781(8) .
B2 B2 1.788(12) 4_565
B2 H2 1.1000 .
B2 B6 1.775(8) .
B2 B5 1.773(9) .
B7 B7 1.771(12) 4_565
B7 B6 1.781(8) .
B7 B8 1.773(9) .
B6 B5 1.766(8) .
B6 B8 1.782(8) .
B5 B2 1.773(9) 4_565
B5 B6 1.766(8) 4_565
B5 B8 1.787(12) .
B8 B7 1.773(9) 4_565
B8 B6 1.782(8) 4_565
C10 H10A 0.9600 .
C10 H10B 0.9600 .
C10 H10C 0.9600 .
C10 C9 1.39(2) .
C9 N3 1.21(2) .
N2 C8 1.35(2) .
N2 C7 1.374(15) .
N2 C7 1.374(15) 4_575
C8 H8A 0.9610 .
C8 H8B 0.9610 .
C8 H8C 0.9610 .
C7 H7A 0.9600 .
C7 H7B 0.9600 .
C7 H7C 0.9600 .

loop_
_geom_torsion_atom_site_label_1
_geom_torsion_atom_site_label_2
_geom_torsion_atom_site_label_3
_geom_torsion_atom_site_label_4
_geom_torsion
_geom_torsion_site_symmetry_1
_geom_torsion_site_symmetry_4
Cl4 B4 B3 B1 -114.4(6) . .
Cl4 B4 B3 B2 -151.5(5) . .
Cl4 B4 B3 B7 108.2(6) . .
Cl4 B4 B3 B6 145.8(5) . .
Cl4 B4 B7 Cl7 -2.4(6) . .
Cl4 B4 B7 B3 -112.5(4) . .
Cl4 B4 B7 B7 109.1(4) . 4_565
Cl4 B4 B7 B6 -150.2(4) . .
Cl4 B4 B7 B8 146.2(4) . .
Cl7 B7 B6 Cl6 0.7(7) . .
Cl7 B7 B6 B3 -110.4(5) . .
Cl7 B7 B6 B2 -148.2(4) . .
Cl7 B7 B6 B5 148.1(4) . .
Cl7 B7 B6 B8 110.4(5) . .
Cl7 B7 B8 Cl8 1.0(6) . .
Cl7 B7 B8 B7 111.9(3) . 4_565
Cl7 B7 B8 B6 149.8(4) . 4_565
Cl7 B7 B8 B6 -110.6(5) . .
Cl7 B7 B8 B5 -147.7(4) . .
Cl6 B6 B5 Cl5 1.2(8) . .
Cl6 B6 B5 B2 -110.8(5) . .
Cl6 B6 B5 B2 -148.5(4) . 4_565
Cl6 B6 B5 B6 147.6(3) . 4_565
Cl6 B6 B5 B8 110.0(5) . .
Cl6 B6 B8 Cl8 0.0(8) . .
Cl6 B6 B8 B7 148.6(4) . 4_565
Cl6 B6 B8 B7 110.8(5) . .
Cl6 B6 B8 B6 -148.1(3) . 4_565
Cl6 B6 B8 B5 -111.2(5) . .
Cl5 B5 B8 Cl8 0.000(1) . .
Cl5 B5 B8 B7 148.4(3) . .
Cl5 B5 B8 B7 -148.4(3) . 4_565
Cl5 B5 B8 B6 -111.0(3) . 4_565
Cl5 B5 B8 B6 111.0(3) . .
N1 C4 C5 C6 165.2(5) . .
N1 C1 C2 C3 180.000(2) . .
N1 B1 B4 Cl4 0.000(1) . .
N1 B1 B4 B3 -110.7(3) . .
N1 B1 B4 B3 110.7(3) . 4_565
N1 B1 B4 B7 -148.6(3) . .
N1 B1 B4 B7 148.6(3) . 4_565
N1 B1 B3 B4 111.2(6) . .
N1 B1 B3 B2 -110.5(6) . .
N1 B1 B3 B7 149.1(5) . .
N1 B1 B3 B6 -147.7(5) . .
N1 B1 B2 B3 111.4(4) . .
N1 B1 B2 B2 -110.6(4) . 4_565
N1 B1 B2 B6 148.9(4) . .
N1 B1 B2 B5 -148.2(4) . .
C4 N1 C4 C5 163.3(3) 4_565 .
C4 N1 C1 C2 58.0(3) . .
C4 N1 C1 C2 -58.0(3) 4_565 .
C4 N1 B1 B4 57.8(3) 4_565 .
C4 N1 B1 B4 -57.8(3) . .
C4 N1 B1 B3 -13.9(7) 4_565 .
C4 N1 B1 B3 13.9(7) . 4_565
C4 N1 B1 B3 129.5(5) 4_565 4_565
C4 N1 B1 B3 -129.5(5) . .
C4 N1 B1 B2 -158.1(4) 4_565 4_565
C4 N1 B1 B2 -86.3(6) 4_565 .
C4 N1 B1 B2 158.1(4) . .
C4 N1 B1 B2 86.3(6) . 4_565
C1 N1 C4 C5 44.1(6) . .
C1 N1 B1 B4 180.000(1) . .
C1 N1 B1 B3 108.3(5) . .
C1 N1 B1 B3 -108.3(5) . 4_565
C1 N1 B1 B2 35.9(4) . .
C1 N1 B1 B2 -35.9(4) . 4_565
B1 N1 C4 C5 -77.8(6) . .
B1 N1 C1 C2 180.000(1) . .
B1 B4 B3 B2 -37.1(4) . .
B1 B4 B3 B7 -137.4(4) . .
B1 B4 B3 B6 -99.8(5) . .
B1 B4 B7 Cl7 148.1(4) . .
B1 B4 B7 B3 37.9(3) . .
B1 B4 B7 B7 -100.4(3) . 4_565
B1 B4 B7 B6 0.3(5) . .
B1 B4 B7 B8 -63.4(4) . .
B1 B3 B2 B2 -37.5(3) . 4_565
B1 B3 B2 B6 -137.8(4) . .
B1 B3 B2 B5 -100.5(4) . .
B1 B3 B7 Cl7 -149.9(4) . .
B1 B3 B7 B4 -38.2(4) . .
B1 B3 B7 B7 -0.7(4) . 4_565
B1 B3 B7 B6 99.6(5) . .
B1 B3 B7 B8 63.0(5) . .
B1 B3 B6 Cl6 148.2(4) . .
B1 B3 B6 B2 37.2(4) . .
B1 B3 B6 B7 -101.2(4) . .
B1 B3 B6 B5 -0.6(6) . .
B1 B3 B6 B8 -64.8(5) . .
B1 B2 B6 Cl6 -149.1(4) . .
B1 B2 B6 B3 -37.6(4) . .
B1 B2 B6 B7 -0.2(6) . .
B1 B2 B6 B5 100.3(4) . .
B1 B2 B6 B8 63.3(5) . .
B1 B2 B5 Cl5 149.4(3) . .
B1 B2 B5 B2 37.6(5) . 4_565
B1 B2 B5 B6 0.1(6) . 4_565
B1 B2 B5 B6 -100.7(4) . .
B1 B2 B5 B8 -63.9(4) . .
B4 B1 B3 B2 138.3(5) . .
B4 B1 B3 B7 38.0(4) . .
B4 B1 B3 B6 101.1(5) . .
B4 B1 B2 B3 -37.1(3) . .
B4 B1 B2 B2 100.9(3) . 4_565
B4 B1 B2 B6 0.4(5) . .
B4 B1 B2 B5 63.3(4) . .
B4 B3 B2 B1 37.5(4) . .
B4 B3 B2 B2 -0.1(4) . 4_565
B4 B3 B2 B6 -100.4(5) . .
B4 B3 B2 B5 -63.1(5) . .
B4 B3 B7 Cl7 -111.7(5) . .
B4 B3 B7 B7 37.4(3) . 4_565
B4 B3 B7 B6 137.8(5) . .
B4 B3 B7 B8 101.1(4) . .
B4 B3 B6 Cl6 -148.2(4) . .
B4 B3 B6 B2 100.8(4) . .
B4 B3 B6 B7 -37.6(4) . .
B4 B3 B6 B5 63.0(5) . .
B4 B3 B6 B8 -1.2(6) . .
B4 B7 B6 Cl6 148.8(4) . .
B4 B7 B6 B3 37.7(4) . .
B4 B7 B6 B2 -0.1(6) . .
B4 B7 B6 B5 -63.8(5) . .
B4 B7 B6 B8 -101.6(5) . .
B4 B7 B8 Cl8 -148.0(4) . .
B4 B7 B8 B7 -37.2(5) . 4_565
B4 B7 B8 B6 100.4(4) . .
B4 B7 B8 B6 0.8(6) . 4_565
B4 B7 B8 B5 63.3(5) . .
B3 B1 B4 Cl4 -110.7(3) 4_565 .
B3 B1 B4 Cl4 110.7(3) . .
B3 B1 B4 B3 138.5(6) 4_565 .
B3 B1 B4 B3 -138.5(6) . 4_565
B3 B1 B4 B7 100.6(4) 4_565 .
B3 B1 B4 B7 -100.6(4) . 4_565
B3 B1 B4 B7 37.9(3) 4_565 4_565
B3 B1 B4 B7 -37.9(3) . .
B3 B1 B3 B4 -36.8(5) 4_565 .
B3 B1 B3 B2 101.5(5) 4_565 .
B3 B1 B3 B7 1.2(7) 4_565 .
B3 B1 B3 B6 64.4(6) 4_565 .
B3 B1 B2 B3 -100.1(6) 4_565 .
B3 B1 B2 B2 138.0(3) . 4_565
B3 B1 B2 B2 37.8(3) 4_565 4_565
B3 B1 B2 B6 37.5(4) . .
B3 B1 B2 B6 -62.7(5) 4_565 .
B3 B1 B2 B5 100.4(4) . .
B3 B1 B2 B5 0.3(6) 4_565 .
B3 B4 B3 B1 37.2(5) 4_565 .
B3 B4 B3 B2 0.1(7) 4_565 .
B3 B4 B3 B7 -100.2(5) 4_565 .
B3 B4 B3 B6 -62.6(6) 4_565 .
B3 B4 B7 Cl7 -148.6(4) 4_565 .
B3 B4 B7 Cl7 110.1(5) . .
B3 B4 B7 B3 101.3(5) 4_565 .
B3 B4 B7 B7 -138.4(3) . 4_565
B3 B4 B7 B7 -37.1(3) 4_565 4_565
B3 B4 B7 B6 63.6(5) 4_565 .
B3 B4 B7 B6 -37.6(4) . .
B3 B4 B7 B8 0.0(6) 4_565 .
B3 B4 B7 B8 -101.3(4) . .
B3 B2 B6 Cl6 -111.4(5) . .
B3 B2 B6 B7 37.5(4) . .
B3 B2 B6 B5 137.9(5) . .
B3 B2 B6 B8 101.0(5) . .
B3 B2 B5 Cl5 -147.3(4) . .
B3 B2 B5 B2 101.0(3) . 4_565
B3 B2 B5 B6 63.4(5) . 4_565
B3 B2 B5 B6 -37.3(4) . .
B3 B2 B5 B8 -0.6(5) . .
B3 B7 B6 Cl6 111.1(5) . .
B3 B7 B6 B2 -37.8(4) . .
B3 B7 B6 B5 -101.5(5) . .
B3 B7 B6 B8 -139.3(5) . .
B3 B7 B8 Cl8 148.2(4) . .
B3 B7 B8 B7 -101.0(4) . 4_565
B3 B7 B8 B6 -63.0(5) . 4_565
B3 B7 B8 B6 36.6(4) . .
B3 B7 B8 B5 -0.5(5) . .
B3 B6 B5 Cl5 150.2(5) . .
B3 B6 B5 B2 0.4(6) . 4_565
B3 B6 B5 B2 38.2(4) . .
B3 B6 B5 B6 -63.4(6) . 4_565
B3 B6 B5 B8 -101.1(5) . .
B3 B6 B8 Cl8 -147.4(5) . .
B3 B6 B8 B7 -36.6(4) . .
B3 B6 B8 B7 1.2(6) . 4_565
B3 B6 B8 B6 64.5(7) . 4_565
B3 B6 B8 B5 101.4(5) . .
B2 B1 B4 Cl4 -148.2(3) 4_565 .
B2 B1 B4 Cl4 148.2(3) . .
B2 B1 B4 B3 101.0(4) 4_565 .
B2 B1 B4 B3 -101.0(4) . 4_565
B2 B1 B4 B3 -37.5(3) 4_565 4_565
B2 B1 B4 B3 37.5(3) . .
B2 B1 B4 B7 63.1(3) 4_565 .
B2 B1 B4 B7 0.4(4) 4_565 4_565
B2 B1 B4 B7 -0.4(4) . .
B2 B1 B4 B7 -63.1(3) . 4_565
B2 B1 B3 B4 -138.3(5) . .
B2 B1 B3 B4 -100.6(5) 4_565 .
B2 B1 B3 B2 37.7(4) 4_565 .
B2 B1 B3 B7 -100.3(4) . .
B2 B1 B3 B7 -62.6(5) 4_565 .
B2 B1 B3 B6 -37.2(4) . .
B2 B1 B3 B6 0.6(5) 4_565 .
B2 B1 B2 B3 -138.0(3) 4_565 .
B2 B1 B2 B6 -100.5(4) 4_565 .
B2 B1 B2 B5 -37.5(5) 4_565 .
B2 B3 B7 Cl7 147.3(4) . .
B2 B3 B7 B4 -101.0(4) . .
B2 B3 B7 B7 -63.5(4) . 4_565
B2 B3 B7 B6 36.9(4) . .
B2 B3 B7 B8 0.2(5) . .
B2 B3 B6 Cl6 111.0(5) . .
B2 B3 B6 B7 -138.4(4) . .
B2 B3 B6 B5 -37.8(4) . .
B2 B3 B6 B8 -102.0(5) . .
B2 B2 B6 Cl6 147.7(3) 4_565 .
B2 B2 B6 B3 -100.9(3) 4_565 .
B2 B2 B6 B7 -63.4(4) 4_565 .
B2 B2 B6 B5 37.0(3) 4_565 .
B2 B2 B6 B8 0.1(5) 4_565 .
B2 B2 B5 Cl5 111.7(4) 4_565 .
B2 B2 B5 B6 -37.5(3) 4_565 4_565
B2 B2 B5 B6 -138.3(4) 4_565 .
B2 B2 B5 B8 -101.5(4) 4_565 .
B2 B6 B5 Cl5 112.0(6) . .
B2 B6 B5 B2 -37.7(4) . 4_565
B2 B6 B5 B6 -101.6(5) . 4_565
B2 B6 B5 B8 -139.2(5) . .
B2 B6 B8 Cl8 147.9(5) . .
B2 B6 B8 B7 -63.5(6) . 4_565
B2 B6 B8 B7 -101.3(4) . .
B2 B6 B8 B6 -0.2(7) . 4_565
B2 B6 B8 B5 36.8(5) . .
B2 B5 B8 Cl8 147.8(3) 4_565 .
B2 B5 B8 Cl8 -147.8(3) . .
B2 B5 B8 B7 63.8(4) . 4_565
B2 B5 B8 B7 0.7(5) . .
B2 B5 B8 B7 -63.8(4) 4_565 .
B2 B5 B8 B7 -0.7(5) 4_565 4_565
B2 B5 B8 B6 -36.8(4) . .
B2 B5 B8 B6 101.2(5) . 4_565
B2 B5 B8 B6 36.8(4) 4_565 4_565
B2 B5 B8 B6 -101.2(5) 4_565 .
B7 B4 B3 B1 137.4(4) . .
B7 B4 B3 B1 100.5(5) 4_565 .
B7 B4 B3 B2 63.4(5) 4_565 .
B7 B4 B3 B2 100.3(4) . .
B7 B4 B3 B7 -36.9(4) 4_565 .
B7 B4 B3 B6 0.7(6) 4_565 .
B7 B4 B3 B6 37.6(4) . .
B7 B4 B7 Cl7 -111.5(4) 4_565 .
B7 B4 B7 B3 138.4(3) 4_565 .
B7 B4 B7 B6 100.8(4) 4_565 .
B7 B4 B7 B8 37.1(5) 4_565 .
B7 B3 B2 B1 100.8(4) . .
B7 B3 B2 B2 63.2(4) . 4_565
B7 B3 B2 B6 -37.1(4) . .
B7 B3 B2 B5 0.2(5) . .
B7 B3 B6 Cl6 -110.6(5) . .
B7 B3 B6 B2 138.4(4) . .
B7 B3 B6 B5 100.6(5) . .
B7 B3 B6 B8 36.4(4) . .
B7 B7 B6 Cl6 -147.5(3) 4_565 .
B7 B7 B6 B3 101.3(3) 4_565 .
B7 B7 B6 B2 63.5(4) 4_565 .
B7 B7 B6 B5 -0.2(4) 4_565 .
B7 B7 B6 B8 -37.9(3) 4_565 .
B7 B7 B8 Cl8 -110.9(4) 4_565 .
B7 B7 B8 B6 37.9(3) 4_565 4_565
B7 B7 B8 B6 137.5(4) 4_565 .
B7 B7 B8 B5 100.5(4) 4_565 .
B7 B6 B5 Cl5 -146.2(5) . .
B7 B6 B5 B2 101.8(4) . .
B7 B6 B5 B2 64.1(6) . 4_565
B7 B6 B5 B6 0.3(7) . 4_565
B7 B6 B5 B8 -37.4(5) . .
B7 B6 B8 Cl8 -110.8(6) . .
B7 B6 B8 B7 37.8(4) . 4_565
B7 B6 B8 B6 101.1(6) . 4_565
B7 B6 B8 B5 138.0(5) . .
B6 B3 B2 B1 137.8(4) . .
B6 B3 B2 B2 100.3(3) . 4_565
B6 B3 B2 B5 37.3(4) . .
B6 B3 B7 Cl7 110.4(5) . .
B6 B3 B7 B4 -137.8(5) . .
B6 B3 B7 B7 -100.4(3) . 4_565
B6 B3 B7 B8 -36.7(4) . .
B6 B2 B5 Cl5 -110.0(4) . .
B6 B2 B5 B2 138.3(4) . 4_565
B6 B2 B5 B6 100.8(6) . 4_565
B6 B2 B5 B8 36.8(3) . .
B6 B7 B8 Cl8 111.6(4) . .
B6 B7 B8 B7 -137.5(4) . 4_565
B6 B7 B8 B6 -99.6(6) . 4_565
B6 B7 B8 B5 -37.1(3) . .
B6 B5 B8 Cl8 111.0(3) 4_565 .
B6 B5 B8 Cl8 -111.0(3) . .
B6 B5 B8 B7 -100.6(5) 4_565 .
B6 B5 B8 B7 37.4(4) . .
B6 B5 B8 B7 -37.4(4) 4_565 4_565
B6 B5 B8 B7 100.6(5) . 4_565
B6 B5 B8 B6 138.0(6) . 4_565
B6 B5 B8 B6 -138.0(6) 4_565 .
B5 B2 B6 Cl6 110.7(5) . .
B5 B2 B6 B3 -137.9(5) . .
B5 B2 B6 B7 -100.4(5) . .
B5 B2 B6 B8 -36.9(5) . .
B5 B6 B8 Cl8 111.2(7) . .
B5 B6 B8 B7 -100.2(5) . 4_565
B5 B6 B8 B7 -138.0(5) . .
B5 B6 B8 B6 -36.9(5) . 4_565
B8 B7 B6 Cl6 -109.6(5) . .
B8 B7 B6 B3 139.3(5) . .
B8 B7 B6 B2 101.4(5) . .
B8 B7 B6 B5 37.7(5) . .
B8 B6 B5 Cl5 -108.8(6) . .
B8 B6 B5 B2 139.2(5) . .
B8 B6 B5 B2 101.5(5) . 4_565
B8 B6 B5 B6 37.7(5) . 4_565
